data_1574850
loop_
_publ_author_name
'Nguyen, Tri Minh'
'Tawfik, Sherif Abdulkader'
'Tran, Truyen'
'Gupta, Sunil'
'Rana, Santu'
'Venkatesh, Svetha'

_publ_section_title
;
 The search for superionic solid-state electrolytes using a
 physics-informed generative model.
;
_journal_issue 17
_journal_name_full 'Materials horizons'
_journal_page_first 6945
_journal_page_last 6955
_journal_paper_doi 10.1039/d5mh00767d
_journal_volume 12
_journal_year 2025
_chemical_formula_structural LiI
_chemical_formula_sum 'I18 Li18'
_space_group_IT_number 1
_space_group_name_Hall 'P 1'
_space_group_name_H-M_alt 'P 1'
_symmetry_Int_Tables_number 1
_symmetry_space_group_name_H-M 'P 1'
_audit_update_record
;
2025-04-08 deposited with the CCDC.	2025-06-06 downloaded from the CCDC.
;
_cell_angle_alpha 89.96935812
_cell_angle_beta 90.03227694
_cell_angle_gamma 119.99823360
_cell_formula_units_Z 18
_cell_length_a 12.45818650
_cell_length_b 12.45766276
_cell_length_c 8.72897931
_cell_volume 1173.257
_cod_data_source_file d5mh00767d2.cif
_cod_data_source_block LiI
_cod_depositor_comments 'Adding full bibliography for 1574820--1574854.cif.'
_cod_original_cell_volume 1173.25695088
_cod_original_formula_sum 'Li18 I18'
_cod_database_code 1574850

loop_
_symmetry_equiv_pos_site_id
_symmetry_equiv_pos_as_xyz
1 'x, y, z'

loop_
_atom_site_type_symbol
_atom_site_label
_atom_site_symmetry_multiplicity
_atom_site_fract_x
_atom_site_fract_y
_atom_site_fract_z
_atom_site_occupancy
Li Li0 1 0.53368069 0.06958424 0.17326858 1
Li Li1 1 0.53361353 0.46413931 0.67313518 1
Li Li2 1 0.26374952 0.13299476 0.33994474 1
Li Li3 1 0.86911790 0.73610689 0.33987403 1
Li Li4 1 0.59723452 0.79754615 0.50654118 1
Li Li5 1 -0.06943028 0.46421034 0.17321333 1
Li Li6 1 0.86918301 0.13303513 0.83979334 1
Li Li7 1 0.26389358 0.13087928 0.83987968 1
Li Li8 1 0.53584940 0.46637707 0.17313389 1
Li Li9 1 0.53578280 0.06942924 0.67320372 1
Li Li10 1 0.86700182 0.73624685 0.83993662 1
Li Li11 1 0.86696359 0.13081521 0.33980104 1
Li Li12 1 0.20252303 0.79971241 0.50646445 1
Li Li13 1 0.20244690 0.40275759 0.00654083 1
Li Li14 1 -0.06958943 0.46631677 0.67327513 1
Li Li15 1 0.59708812 0.79966076 0.00661255 1
Li Li16 1 0.20033433 0.40290801 0.50660922 1
Li Li17 1 0.20028786 0.79747262 0.00646642 1
I I18 1 0.76093723 0.88134908 0.76505041 1
I I19 1 0.76097785 0.87959584 0.26492530 1
I I20 1 0.45197108 0.90573475 0.93173547 1
I I21 1 0.45371979 0.54792146 0.93184288 1
I I22 1 0.78542288 0.21295750 0.09851449 1
I I23 1 0.11874768 0.87961376 0.76517682 1
I I24 1 0.45371259 0.90568374 0.43160241 1
I I25 1 0.45208608 0.54628560 0.43184700 1
I I26 1 0.12040472 0.23902525 0.76494054 1
I I27 1 0.12037627 0.88124692 0.26517240 1
I I28 1 0.09426819 0.54803861 0.43171878 1
I I29 1 0.09431691 0.54628863 0.93158957 1
I I30 1 0.78706487 0.57235782 0.09827217 1
I I31 1 0.78704651 0.21458631 0.59851008 1
I I32 1 0.11865532 0.23907467 0.26507146 1
I I33 1 0.78531191 0.57240253 0.59839925 1
I I34 1 0.42760149 0.21469971 0.09838437 1
I I35 1 0.42764773 0.21294520 0.59825736 1
